data_7128194
loop_
_publ_author_name
'Yoshino, Haruka'
'Tomokage, Narumi'
'Mishima, Akio'
'Le Ouay, Benjamin'
'Ohtani, Ryo'
'Kosaka, Wataru'
'Miyasaka, Hitoshi'
'Ohba, Masaaki'

_publ_section_title
;
 Guest-selective and reversible magnetic phase switching in a
 pseudo-pillared-layer porous magnet.
;
_journal_issue 42
_journal_name_full 'Chemical communications (Cambridge, England)'
_journal_page_first 5211
_journal_page_last 5214
_journal_paper_doi 10.1039/d1cc01526e
_journal_volume 57
_journal_year 2021
_chemical_formula_moiety 'C22 H45 Fe N14 Ni2, C7 H3 O4 S, 7(O)'
_chemical_formula_sum 'C29 H48 Fe N14 Ni2 O11 S'
_chemical_formula_weight 974.14
_chemical_name_systematic FeNi_AQDS_H2O_100K
_space_group_crystal_system monoclinic
_space_group_IT_number 14
_space_group_name_Hall '-P 2yn'
_space_group_name_H-M_alt 'P 1 21/n 1'
_atom_sites_solution_hydrogens mixed
_atom_sites_solution_primary iterative
_audit_creation_date 2020-07-14
_audit_creation_method
;
Olex2 1.2
(compiled May 18 2018 14:05:52 for OlexSys, GUI svn.r5506)
;
_audit_update_record
;
2021-02-15 deposited with the CCDC.	2021-04-19 downloaded from the CCDC.
;
_cell_angle_alpha 90
_cell_angle_beta 90.4640(10)
_cell_angle_gamma 90
_cell_formula_units_Z 4
_cell_length_a 14.2047(15)
_cell_length_b 21.812(2)
_cell_length_c 14.6944(15)
_cell_measurement_reflns_used 9213
_cell_measurement_temperature 100
_cell_measurement_theta_max 24.39
_cell_measurement_theta_min 2.19
_cell_volume 4552.7(8)
_computing_cell_refinement 'SAINT v8.34A (Bruker, 2013)'
_computing_data_reduction 'SAINT v8.34A (Bruker, 2013)'
_computing_molecular_graphics 'Olex2 (Dolomanov et al., 2009)'
_computing_publication_material 'Olex2 (Dolomanov et al., 2009)'
_computing_structure_refinement 'ShelXL (Sheldrick, 2015)'
_computing_structure_solution 'olex2.solve (Bourhis et al., 2015)'
_diffrn_ambient_temperature 100
_diffrn_measured_fraction_theta_full 1.000
_diffrn_measured_fraction_theta_max 1.000
_diffrn_measurement_device_type 'Bruker APEX-II CCD'
_diffrn_measurement_method '\f and \w scans'
_diffrn_radiation_type MoK\a
_diffrn_radiation_wavelength 0.71073
_diffrn_reflns_av_R_equivalents 0.0564
_diffrn_reflns_av_unetI/netI 0.0397
_diffrn_reflns_Laue_measured_fraction_full 1.000
_diffrn_reflns_Laue_measured_fraction_max 1.000
_diffrn_reflns_limit_h_max 16
_diffrn_reflns_limit_h_min -16
_diffrn_reflns_limit_k_max 25
_diffrn_reflns_limit_k_min -25
_diffrn_reflns_limit_l_max 17
_diffrn_reflns_limit_l_min -17
_diffrn_reflns_number 41876
_diffrn_reflns_point_group_measured_fraction_full 1.000
_diffrn_reflns_point_group_measured_fraction_max 1.000
_diffrn_reflns_theta_full 24.418
_diffrn_reflns_theta_max 24.418
_diffrn_reflns_theta_min 1.671
_diffrn_standards_number 0
_exptl_absorpt_coefficient_mu 1.244
_exptl_absorpt_correction_T_max 0.7451
_exptl_absorpt_correction_T_min 0.652
_exptl_absorpt_correction_type multi-scan
_exptl_crystal_colour brown
_exptl_crystal_colour_primary brown
_exptl_crystal_density_diffrn 1.421
_exptl_crystal_description plate
_exptl_crystal_F_000 2024
_exptl_crystal_preparation 'Magnetic properties'
_exptl_crystal_size_max 0.115
_exptl_crystal_size_mid 0.064
_exptl_crystal_size_min 0.051
_refine_diff_density_max 2.305
_refine_diff_density_min -1.037
_refine_diff_density_rms 0.094
_refine_ls_extinction_method none
_refine_ls_goodness_of_fit_ref 1.046
_refine_ls_hydrogen_treatment mixed
_refine_ls_matrix_type full
_refine_ls_number_parameters 613
_refine_ls_number_reflns 7505
_refine_ls_number_restraints 0
_refine_ls_restrained_S_all 1.046
_refine_ls_R_factor_all 0.0599
_refine_ls_R_factor_gt 0.0457
_refine_ls_shift/su_max 0.001
_refine_ls_shift/su_mean 0.000
_refine_ls_structure_factor_coef Fsqd
_refine_ls_weighting_details 'w=1/[\s^2^(Fo^2^)+(0.0677P)^2^+9.5428P] where P=(Fo^2^+2Fc^2^)/3'
_refine_ls_weighting_scheme calc
_refine_ls_wR_factor_gt 0.1212
_refine_ls_wR_factor_ref 0.1317
_reflns_Friedel_coverage 0.000
_reflns_number_gt 5986
_reflns_number_total 7505
_reflns_threshold_expression 'I > 2\s(I)'
_cod_data_source_file d1cc01526e2.cif
_cod_data_source_block feni_aqds_h2o_100k
_cod_depositor_comments 'Adding full bibliography for 7128194.cif.'
_cod_database_code 7128194
_shelx_shelxl_version_number 2018/3
_shelx_space_group_comment
;
The symmetry employed for this shelxl refinement is uniquely defined
by the following loop, which should always be used as a source of
symmetry information in preference to the above space-group names.
They are only intended as comments.
;
_shelx_estimated_absorpt_t_max 0.939
_shelx_estimated_absorpt_t_min 0.870
_olex2_refinement_description
;
1. Fixed Uiso
 At 1.2 times of:
  All C(H) groups, All C(H,H) groups, All N(H,H) groups
 At 1.5 times of:
  All C(H,H,H) groups
2. Others
 Fixed Sof: H10A(0.5) H10B(0.5) H14A(0.5) H14B(0.5) C12A(0.5) H12E(0.5)
 H12F(0.5) C13A(0.5) H13F(0.5) H13G(0.5) H13H(0.5) C14A(0.5) H14F(0.5)
 H14G(0.5) H14H(0.5) C20A(0.5) H20A(0.5) C21B(0.5) H21D(0.5) H21E(0.5)
 H21F(0.5) C22B(0.5) H22A(0.5) H22B(0.5) H22C(0.5) C12B(0.5) H12C(0.5)
 H12D(0.5) C13B(0.5) H13C(0.5) H13D(0.5) H13E(0.5) C14B(0.5) H14C(0.5)
 H14D(0.5) H14E(0.5) C20B(0.5) H20B(0.5) C21A(0.5) H21B(0.5) H21A(0.5)
 H21C(0.5) C22A(0.5) H22D(0.5) H22E(0.5) H22F(0.5)
3.a Secondary CH2 refined with riding coordinates:
 N7(H7A,H7B), N10(H10A,H10B), N11(H11A,H11B), N12(H12A,H12B), N14(H14A,H14B),
 C7(H7C,H7D), C15(H15A,H15B), C12A(H12E,H12F), C12B(H12C,H12D)
3.b Aromatic/amide H refined with riding coordinates:
 C20A(H20A), C20B(H20B), C24(H24), C25(H25), C26(H26)
3.c Idealised Me refined as rotating group:
 C9(H9C,H9D,H9E), C10(H10C,H10D,H10E), C17(H17A,H17B,H17C), C18(H18A,H18B,
 H18C), C13A(H13F,H13G,H13H), C14A(H14F,H14G,H14H), C21B(H21D,H21E,H21F),
 C22B(H22A,H22B,H22C), C13B(H13C,H13D,H13E), C14B(H14C,H14D,H14E), C21A(H21B,
 H21A,H21C), C22A(H22D,H22E,H22F)
;
_olex2_submission_special_instructions 'No special instructions were received'

loop_
_space_group_symop_operation_xyz
'x, y, z'
'-x+1/2, y+1/2, -z+1/2'
'-x, -y, -z'
'x-1/2, -y-1/2, z-1/2'

loop_
_atom_site_label
_atom_site_type_symbol
_atom_site_fract_x
_atom_site_fract_y
_atom_site_fract_z
_atom_site_U_iso_or_equiv
_atom_site_adp_type
_atom_site_occupancy
_atom_site_site_symmetry_order
_atom_site_calc_flag
_atom_site_refinement_flags_posn
_atom_site_refinement_flags_adp
_atom_site_refinement_flags_occupancy
_atom_site_disorder_assembly
_atom_site_disorder_group
Ni1 Ni 0.31576(3) 0.73712(2) 0.68047(3) 0.01563(14) Uani 1 1 d . . . . .
Ni2 Ni 0.31303(3) 0.78589(2) 0.17839(3) 0.01420(14) Uani 1 1 d . . . . .
Fe1 Fe 0.56315(3) 0.76213(2) 0.43007(3) 0.01274(15) Uani 1 1 d . . . . .
N1 N 0.3984(2) 0.78827(15) 0.2974(2) 0.0190(7) Uani 1 1 d . . . . .
N2 N 0.4285(2) 0.74247(15) 0.5911(2) 0.0196(7) Uani 1 1 d . . . . .
N3 N 0.7318(2) 0.72623(15) 0.5539(2) 0.0187(7) Uani 1 1 d . . . . .
N4 N 0.7022(2) 0.76828(15) 0.2701(2) 0.0194(7) Uani 1 1 d . . . . .
N5 N 0.5683(2) 0.90099(17) 0.4757(2) 0.0258(8) Uani 1 1 d . . . . .
N6 N 0.5381(3) 0.62441(18) 0.3915(3) 0.0345(9) Uani 1 1 d . . . . .
N7 N 0.1883(2) 0.77668(15) 0.2506(2) 0.0212(7) Uani 1 1 d . . . . .
H7A H 0.199074 0.783901 0.310756 0.025 Uiso 1 1 calc R . . . .
H7B H 0.145146 0.804386 0.230087 0.025 Uiso 1 1 calc R . . . .
N8 N 0.3090(2) 0.68896(15) 0.1833(2) 0.0148(7) Uani 1 1 d . . . . .
H8A H 0.296(3) 0.674(2) 0.121(3) 0.032(12) Uiso 1 1 d . . . . .
H8B H 0.357(4) 0.672(2) 0.198(3) 0.037(15) Uiso 1 1 d . . . . .
N9 N 0.3037(2) 0.88167(16) 0.1672(3) 0.0186(7) Uani 1 1 d . . . . .
H9A H 0.258(3) 0.8893(16) 0.142(3) 0.000(9) Uiso 1 1 d . . . . .
H9B H 0.297(3) 0.897(2) 0.225(3) 0.031(13) Uiso 1 1 d . . . . .
N10 N 0.4386(2) 0.80198(15) 0.1065(2) 0.0230(8) Uani 1 1 d . . . . .
H10A H 0.483398 0.774164 0.122743 0.028 Uiso 0.5 1 calc R . P A 1
H10B H 0.428146 0.799173 0.045502 0.028 Uiso 0.5 1 calc R . P A 1
N11 N 0.2883(2) 0.82877(15) 0.6423(2) 0.0218(7) Uani 1 1 d . . . . .
H11A H 0.311388 0.835467 0.585509 0.026 Uiso 1 1 calc R . . . .
H11B H 0.225005 0.834911 0.640097 0.026 Uiso 1 1 calc R . . . .
N12 N 0.3939(2) 0.78163(15) 0.7839(2) 0.0228(7) Uani 1 1 d . . . . .
H12A H 0.359144 0.784724 0.835396 0.027 Uiso 1 1 calc R . . . .
H12B H 0.447233 0.760147 0.796952 0.027 Uiso 1 1 calc R . . . .
N13 N 0.3491(3) 0.64539(16) 0.7101(3) 0.0257(8) Uani 1 1 d . . . . .
H13A H 0.410(3) 0.639(2) 0.703(3) 0.026(12) Uiso 1 1 d . . . . .
H13B H 0.343(4) 0.632(3) 0.770(4) 0.056(17) Uiso 1 1 d . . . . .
N14 N 0.2333(2) 0.69559(17) 0.5790(2) 0.0279(8) Uani 1 1 d . . . . .
H14A H 0.182544 0.719564 0.565999 0.033 Uiso 0.5 1 calc R . P B 1
H14B H 0.267604 0.691235 0.527380 0.033 Uiso 0.5 1 calc R . P B 1
C1 C 0.4582(3) 0.77947(17) 0.3481(3) 0.0164(8) Uani 1 1 d . . . . .
C2 C 0.4794(3) 0.75089(17) 0.5317(3) 0.0167(8) Uani 1 1 d . . . . .
C3 C 0.6701(3) 0.74102(17) 0.5081(2) 0.0157(8) Uani 1 1 d . . . . .
C4 C 0.6491(3) 0.76834(17) 0.3284(3) 0.0156(8) Uani 1 1 d . . . . .
C5 C 0.5688(2) 0.84965(19) 0.4580(3) 0.0178(8) Uani 1 1 d . . . . .
C6 C 0.5485(3) 0.6761(2) 0.4052(3) 0.0206(9) Uani 1 1 d . . . . .
C7 C 0.1521(3) 0.71400(18) 0.2378(3) 0.0223(9) Uani 1 1 d . . . . .
H7C H 0.120393 0.710984 0.177675 0.027 Uiso 1 1 calc R . . . .
H7D H 0.104909 0.705013 0.285164 0.027 Uiso 1 1 calc R . . . .
C8 C 0.2315(3) 0.66660(18) 0.2433(3) 0.0212(9) Uani 1 1 d . . . . .
C9 C 0.2685(3) 0.6618(2) 0.3409(3) 0.0300(10) Uani 1 1 d . . . . .
H9C H 0.320817 0.632595 0.343291 0.045 Uiso 1 1 calc GR . . . .
H9D H 0.217880 0.647707 0.380652 0.045 Uiso 1 1 calc GR . . . .
H9E H 0.290495 0.702177 0.361316 0.045 Uiso 1 1 calc GR . . . .
C10 C 0.1948(3) 0.60488(19) 0.2110(3) 0.0287(10) Uani 1 1 d . . . . .
H10C H 0.173899 0.608178 0.147422 0.043 Uiso 1 1 calc GR . . . .
H10D H 0.141653 0.592380 0.248852 0.043 Uiso 1 1 calc GR . . . .
H10E H 0.245043 0.574254 0.215770 0.043 Uiso 1 1 calc GR . . . .
C11 C 0.3856(3) 0.90947(19) 0.1197(3) 0.0243(9) Uani 1 1 d . . . . .
C15 C 0.4177(3) 0.8428(2) 0.7494(3) 0.0274(10) Uani 1 1 d . . . . .
H15A H 0.468002 0.839269 0.703503 0.033 Uiso 1 1 calc R . . . .
H15B H 0.441737 0.868451 0.800118 0.033 Uiso 1 1 calc R . . . .
C16 C 0.3315(3) 0.87333(19) 0.7067(3) 0.0243(9) Uani 1 1 d . . . . .
C17 C 0.3639(3) 0.9317(2) 0.6588(3) 0.0321(10) Uani 1 1 d . . . . .
H17A H 0.410298 0.921229 0.612315 0.048 Uiso 1 1 calc GR . . . .
H17B H 0.392574 0.959533 0.703470 0.048 Uiso 1 1 calc GR . . . .
H17C H 0.309671 0.951800 0.629971 0.048 Uiso 1 1 calc GR . . . .
C18 C 0.2586(3) 0.8885(2) 0.7795(3) 0.0345(11) Uani 1 1 d . . . . .
H18A H 0.204356 0.908847 0.751089 0.052 Uiso 1 1 calc GR . . . .
H18B H 0.286894 0.915784 0.825146 0.052 Uiso 1 1 calc GR . . . .
H18C H 0.237923 0.850567 0.809006 0.052 Uiso 1 1 calc GR . . . .
C19 C 0.2985(3) 0.6014(2) 0.6489(3) 0.0285(10) Uani 1 1 d . . . . .
C12A C 0.4682(6) 0.8637(5) 0.1311(6) 0.037(2) Uani 0.5 1 d . . P C 1
H12E H 0.521095 0.876358 0.091809 0.044 Uiso 0.5 1 calc R . P C 1
H12F H 0.490712 0.864072 0.195019 0.044 Uiso 0.5 1 calc R . P C 1
C13A C 0.3582(7) 0.9072(5) 0.0133(6) 0.042(2) Uani 0.5 1 d . . P C 1
H13F H 0.342465 0.864982 -0.003992 0.063 Uiso 0.5 1 calc GR . P C 1
H13G H 0.411612 0.921420 -0.022814 0.063 Uiso 0.5 1 calc GR . P C 1
H13H H 0.303716 0.933752 0.001795 0.063 Uiso 0.5 1 calc GR . P C 1
C14A C 0.4082(8) 0.9714(5) 0.1456(8) 0.054(3) Uani 0.5 1 d . . P C 1
H14F H 0.353014 0.997624 0.136112 0.081 Uiso 0.5 1 calc GR . P C 1
H14G H 0.460356 0.986369 0.108398 0.081 Uiso 0.5 1 calc GR . P C 1
H14H H 0.426769 0.972378 0.209995 0.081 Uiso 0.5 1 calc GR . P C 1
C20A C 0.2037(5) 0.6390(4) 0.6089(5) 0.0202(17) Uani 0.5 1 d . . P D 1
H20A H 0.140991 0.623961 0.607102 0.024 Uiso 0.5 1 calc R . P D 1
C21B C 0.2638(7) 0.5456(4) 0.6886(7) 0.037(2) Uani 0.5 1 d . . P D 1
H21D H 0.317057 0.520535 0.709392 0.055 Uiso 0.5 1 calc GR . P D 1
H21E H 0.227294 0.522810 0.642957 0.055 Uiso 0.5 1 calc GR . P D 1
H21F H 0.223574 0.555466 0.740386 0.055 Uiso 0.5 1 calc GR . P D 1
C22B C 0.3594(6) 0.5924(4) 0.5631(6) 0.0266(19) Uani 0.5 1 d . . P D 1
H22A H 0.370472 0.632219 0.534276 0.040 Uiso 0.5 1 calc GR . P D 1
H22B H 0.326491 0.565305 0.520243 0.040 Uiso 0.5 1 calc GR . P D 1
H22C H 0.419825 0.573977 0.580601 0.040 Uiso 0.5 1 calc GR . P D 1
C12B C 0.4228(5) 0.8643(3) 0.0570(5) 0.0141(15) Uani 0.5 1 d . . P C 2
H12C H 0.483253 0.879026 0.032004 0.017 Uiso 0.5 1 calc R . P C 2
H12D H 0.378143 0.858539 0.005592 0.017 Uiso 0.5 1 calc R . P C 2
C13B C 0.3577(6) 0.9699(4) 0.0708(6) 0.0229(18) Uani 0.5 1 d . . P C 2
H13C H 0.307692 0.961511 0.026193 0.034 Uiso 0.5 1 calc GR . P C 2
H13D H 0.412677 0.986728 0.039701 0.034 Uiso 0.5 1 calc GR . P C 2
H13E H 0.335059 0.999537 0.115709 0.034 Uiso 0.5 1 calc GR . P C 2
C14B C 0.4577(5) 0.9271(3) 0.1988(5) 0.0178(16) Uani 0.5 1 d . . P C 2
H14C H 0.429469 0.958212 0.238104 0.027 Uiso 0.5 1 calc GR . P C 2
H14D H 0.515624 0.943315 0.172174 0.027 Uiso 0.5 1 calc GR . P C 2
H14E H 0.472565 0.890466 0.234878 0.027 Uiso 0.5 1 calc GR . P C 2
C20B C 0.2818(6) 0.6284(4) 0.5650(5) 0.0236(18) Uani 0.5 1 d . . P D 2
H20B H 0.296368 0.610461 0.507906 0.028 Uiso 0.5 1 calc R . P D 2
C21A C 0.2144(7) 0.5804(5) 0.7054(6) 0.030(2) Uani 0.5 1 d . . P D 2
H21B H 0.176403 0.551303 0.669924 0.046 Uiso 0.5 1 calc GR . P D 2
H21A H 0.175796 0.615948 0.721421 0.046 Uiso 0.5 1 calc GR . P D 2
H21C H 0.237116 0.560368 0.761150 0.046 Uiso 0.5 1 calc GR . P D 2
C22A C 0.3624(6) 0.5390(4) 0.6378(6) 0.029(2) Uani 0.5 1 d . . P D 2
H22D H 0.421538 0.549240 0.607369 0.044 Uiso 0.5 1 calc GR . P D 2
H22E H 0.327655 0.508835 0.601361 0.044 Uiso 0.5 1 calc GR . P D 2
H22F H 0.376259 0.521852 0.698076 0.044 Uiso 0.5 1 calc GR . P D 2
S1 S 0.57251(6) 0.68800(5) 0.98226(6) 0.0194(2) Uani 1 1 d . . . . .
O1 O 0.53270(19) 0.74198(13) 0.93841(18) 0.0234(6) Uani 1 1 d . . . . .
O2 O 0.58631(18) 0.69712(12) 1.07997(17) 0.0207(6) Uani 1 1 d . . . . .
O3 O 0.65523(19) 0.66567(13) 0.93581(19) 0.0261(7) Uani 1 1 d . . . . .
O4 O 0.64292(18) 0.56931(13) 1.05572(19) 0.0249(6) Uani 1 1 d . . . . .
C23 C 0.4803(3) 0.63115(18) 0.9741(2) 0.0166(8) Uani 1 1 d . . . . .
C24 C 0.3912(3) 0.65446(19) 0.9546(2) 0.0196(8) Uani 1 1 d . . . . .
H24 H 0.383747 0.697262 0.944945 0.024 Uiso 1 1 calc R . . . .
C25 C 0.3132(3) 0.61655(19) 0.9490(3) 0.0218(9) Uani 1 1 d . . . . .
H25 H 0.252490 0.633669 0.938821 0.026 Uiso 1 1 calc R . . . .
C26 C 0.3234(3) 0.55405(18) 0.9581(3) 0.0207(9) Uani 1 1 d . . . . .
H26 H 0.270247 0.527893 0.952324 0.025 Uiso 1 1 calc R . . . .
C27 C 0.4124(3) 0.52928(18) 0.9759(2) 0.0185(8) Uani 1 1 d . . . . .
C28 C 0.4908(3) 0.56750(18) 0.9883(2) 0.0189(8) Uani 1 1 d . . . . .
C29 C 0.5792(3) 0.53907(18) 1.0232(3) 0.0189(8) Uani 1 1 d . . . . .
O5 O 0.9096(2) 0.51441(14) 0.9183(2) 0.0375(8) Uani 1 1 d . . . . .
O6 O 0.74339(19) 0.56187(13) 0.85527(19) 0.0269(7) Uani 1 1 d . . . . .
O7 O 0.5833(3) 0.50601(17) 0.7950(3) 0.0507(9) Uani 1 1 d . . . . .
O8 O 0.5094(2) 0.38664(15) 0.8013(2) 0.0333(7) Uani 1 1 d . . . . .
O9 O 0.5996(3) 0.4711(2) 0.6151(3) 0.0752(13) Uani 1 1 d . . . . .
O10 O 0.5522(3) 0.62204(18) 0.7111(4) 0.0778(15) Uani 1 1 d . . . . .
O11 O 0.6306(3) 0.5829(2) 0.5547(3) 0.0686(12) Uani 1 1 d . . . . .

loop_
_atom_site_aniso_label
_atom_site_aniso_U_11
_atom_site_aniso_U_22
_atom_site_aniso_U_33
_atom_site_aniso_U_23
_atom_site_aniso_U_13
_atom_site_aniso_U_12
Ni1 0.0121(3) 0.0228(3) 0.0120(3) -0.00106(19) 0.00333(19) -0.00068(19)
Ni2 0.0109(3) 0.0189(3) 0.0127(3) -0.00085(19) -0.00164(19) -0.00022(19)
Fe1 0.0085(3) 0.0206(3) 0.0091(3) -0.0002(2) 0.0003(2) -0.0002(2)
N1 0.0157(17) 0.0243(18) 0.0170(17) -0.0030(14) -0.0015(14) -0.0009(14)
N2 0.0174(17) 0.0252(19) 0.0164(18) -0.0001(14) 0.0049(15) -0.0009(14)
N3 0.0188(17) 0.0219(18) 0.0154(17) -0.0010(14) -0.0027(14) 0.0002(14)
N4 0.0148(17) 0.0275(19) 0.0158(17) 0.0001(14) 0.0044(14) 0.0014(14)
N5 0.0199(19) 0.027(2) 0.030(2) -0.0001(16) -0.0030(15) 0.0021(15)
N6 0.030(2) 0.032(2) 0.041(2) -0.0093(18) 0.0049(17) -0.0060(17)
N7 0.0177(17) 0.0258(19) 0.0200(18) -0.0015(14) 0.0024(14) 0.0002(14)
N8 0.0132(17) 0.0134(17) 0.0180(18) -0.0018(13) -0.0003(14) 0.0020(13)
N9 0.0153(19) 0.0233(19) 0.0171(19) -0.0004(15) -0.0021(15) 0.0015(14)
N10 0.0188(17) 0.0225(19) 0.0277(19) -0.0037(15) 0.0048(14) -0.0009(14)
N11 0.0154(17) 0.0282(19) 0.0217(18) 0.0019(15) 0.0010(14) 0.0015(14)
N12 0.0181(17) 0.0295(19) 0.0206(18) -0.0011(15) -0.0027(14) 0.0011(15)
N13 0.035(2) 0.024(2) 0.0180(19) 0.0030(15) -0.0005(16) -0.0060(17)
N14 0.0278(19) 0.040(2) 0.0160(18) -0.0009(16) -0.0017(15) -0.0081(16)
C1 0.0127(19) 0.023(2) 0.0130(19) -0.0027(16) 0.0016(16) -0.0020(16)
C2 0.0142(19) 0.021(2) 0.014(2) -0.0022(16) -0.0022(17) -0.0001(15)
C3 0.0154(19) 0.019(2) 0.0124(19) -0.0019(15) 0.0019(16) -0.0015(16)
C4 0.0128(19) 0.019(2) 0.015(2) 0.0005(15) -0.0020(16) -0.0008(15)
C5 0.0085(18) 0.027(2) 0.018(2) 0.0010(17) -0.0019(15) 0.0022(16)
C6 0.0103(19) 0.032(3) 0.019(2) -0.0051(17) 0.0015(15) -0.0049(17)
C7 0.018(2) 0.029(2) 0.020(2) 0.0004(17) 0.0011(16) -0.0066(17)
C8 0.022(2) 0.026(2) 0.016(2) 0.0038(16) -0.0006(16) -0.0069(17)
C9 0.034(2) 0.035(3) 0.021(2) 0.0089(19) -0.0030(19) -0.008(2)
C10 0.031(2) 0.022(2) 0.033(3) 0.0026(19) -0.0011(19) -0.0059(18)
C11 0.021(2) 0.027(2) 0.024(2) 0.0017(18) -0.0005(17) -0.0037(18)
C15 0.025(2) 0.031(2) 0.026(2) -0.0013(19) -0.0027(18) -0.0021(19)
C16 0.016(2) 0.025(2) 0.032(2) -0.0009(18) -0.0012(17) 0.0025(17)
C17 0.027(2) 0.030(3) 0.039(3) 0.006(2) -0.007(2) 0.0007(19)
C18 0.026(2) 0.036(3) 0.042(3) -0.009(2) 0.007(2) 0.004(2)
C19 0.027(2) 0.026(2) 0.033(3) -0.0108(19) 0.0066(19) -0.0103(19)
C12A 0.030(5) 0.052(6) 0.028(5) -0.002(4) 0.010(4) -0.014(4)
C13A 0.050(6) 0.050(6) 0.026(5) 0.001(4) 0.001(4) -0.002(5)
C14A 0.063(7) 0.039(6) 0.061(8) -0.008(5) 0.019(6) -0.018(6)
C20A 0.011(4) 0.022(4) 0.028(4) 0.006(3) -0.001(3) -0.005(3)
C21B 0.041(6) 0.027(5) 0.042(6) 0.007(4) -0.009(5) -0.002(5)
C22B 0.022(4) 0.029(5) 0.029(5) -0.007(4) 0.000(4) 0.003(4)
C12B 0.014(4) 0.017(4) 0.011(4) 0.002(3) 0.002(3) -0.002(3)
C13B 0.025(4) 0.023(4) 0.021(4) 0.002(3) 0.000(4) 0.001(3)
C14B 0.015(4) 0.015(4) 0.024(4) -0.003(3) -0.002(3) -0.006(3)
C20B 0.034(5) 0.020(4) 0.017(4) -0.001(3) -0.001(4) 0.001(4)
C21A 0.029(5) 0.034(5) 0.028(5) 0.001(4) 0.000(4) -0.009(4)
C22A 0.027(5) 0.023(5) 0.037(5) -0.005(4) -0.005(4) 0.003(4)
S1 0.0150(5) 0.0263(5) 0.0169(5) 0.0002(4) 0.0017(4) 0.0011(4)
O1 0.0209(14) 0.0304(16) 0.0190(15) 0.0054(12) -0.0008(11) -0.0038(12)
O2 0.0186(14) 0.0262(15) 0.0174(14) -0.0008(11) -0.0017(11) 0.0003(11)
O3 0.0180(14) 0.0340(17) 0.0264(16) 0.0006(13) 0.0066(12) 0.0031(12)
O4 0.0156(14) 0.0269(16) 0.0320(16) -0.0058(13) -0.0055(12) -0.0004(12)
C23 0.0153(19) 0.023(2) 0.0113(18) -0.0018(15) -0.0002(15) 0.0018(16)
C24 0.018(2) 0.027(2) 0.0141(19) 0.0031(16) -0.0003(16) 0.0034(17)
C25 0.015(2) 0.037(2) 0.0130(19) 0.0004(17) -0.0024(15) 0.0070(18)
C26 0.018(2) 0.029(2) 0.016(2) 0.0004(17) -0.0022(16) 0.0029(17)
C27 0.0145(19) 0.026(2) 0.015(2) -0.0044(16) 0.0002(15) 0.0045(16)
C28 0.0161(19) 0.028(2) 0.0128(19) -0.0029(16) -0.0001(15) 0.0023(16)
C29 0.0146(19) 0.028(2) 0.014(2) -0.0013(16) 0.0025(16) 0.0039(17)
O5 0.0334(18) 0.0295(18) 0.049(2) 0.0042(15) -0.0172(15) -0.0030(14)
O6 0.0262(16) 0.0313(17) 0.0233(16) -0.0003(13) -0.0007(12) 0.0012(13)
O7 0.047(2) 0.051(2) 0.055(2) -0.0112(18) -0.0072(18) -0.0017(18)
O8 0.0230(16) 0.047(2) 0.0299(17) -0.0064(14) -0.0007(13) 0.0021(14)
O9 0.096(3) 0.064(3) 0.065(3) 0.014(2) -0.009(3) -0.016(3)
O10 0.053(3) 0.045(2) 0.135(4) 0.015(3) -0.046(3) -0.005(2)
O11 0.071(3) 0.061(3) 0.073(3) 0.015(2) -0.026(2) -0.015(2)

loop_
_atom_type_symbol
_atom_type_description
_atom_type_scat_dispersion_real
_atom_type_scat_dispersion_imag
_atom_type_scat_source
C C 0.0033 0.0016 'International Tables Vol C Tables 4.2.6.8 and 6.1.1.4'
H H 0.0000 0.0000 'International Tables Vol C Tables 4.2.6.8 and 6.1.1.4'
Fe Fe 0.3463 0.8444 'International Tables Vol C Tables 4.2.6.8 and 6.1.1.4'
N N 0.0061 0.0033 'International Tables Vol C Tables 4.2.6.8 and 6.1.1.4'
Ni Ni 0.3393 1.1124 'International Tables Vol C Tables 4.2.6.8 and 6.1.1.4'
O O 0.0106 0.0060 'International Tables Vol C Tables 4.2.6.8 and 6.1.1.4'
S S 0.1246 0.1234 'International Tables Vol C Tables 4.2.6.8 and 6.1.1.4'

loop_
_geom_angle_atom_site_label_1
_geom_angle_atom_site_label_2
_geom_angle_atom_site_label_3
_geom_angle
_geom_angle_site_symmetry_1
_geom_angle_site_symmetry_3
_geom_angle_publ_flag
N2 Ni1 N4 179.88(14) . 4_576 ?
N2 Ni1 N11 85.43(13) . . ?
N2 Ni1 N12 91.46(13) . . ?
N2 Ni1 N13 90.63(15) . . ?
N2 Ni1 N14 90.22(13) . . ?
N4 Ni1 N11 94.55(13) 4_576 . ?
N4 Ni1 N12 88.65(13) 4_576 . ?
N4 Ni1 N13 89.40(15) 4_576 . ?
N4 Ni1 N14 89.67(13) 4_576 . ?
N12 Ni1 N11 81.42(13) . . ?
N13 Ni1 N11 175.87(14) . . ?
N13 Ni1 N12 99.95(14) . . ?
N14 Ni1 N11 96.85(14) . . ?
N14 Ni1 N12 177.49(14) . . ?
N14 Ni1 N13 81.90(14) . . ?
N1 Ni2 N3 173.88(13) . 4_575 ?
N7 Ni2 N1 93.77(13) . . ?
N7 Ni2 N3 88.20(13) . 4_575 ?
N7 Ni2 N8 82.13(12) . . ?
N7 Ni2 N9 94.70(13) . . ?
N7 Ni2 N10 175.94(13) . . ?
N8 Ni2 N1 90.67(13) . . ?
N8 Ni2 N3 83.85(13) . 4_575 ?
N9 Ni2 N1 94.33(14) . . ?
N9 Ni2 N3 91.28(14) . 4_575 ?
N9 Ni2 N8 174.25(14) . . ?
N9 Ni2 N10 81.29(13) . . ?
N10 Ni2 N1 85.90(13) . . ?
N10 Ni2 N3 92.54(13) . 4_575 ?
N10 Ni2 N8 101.92(12) . . ?
C1 Fe1 C3 176.93(15) . . ?
C1 Fe1 C5 88.29(15) . . ?
C2 Fe1 C1 91.71(15) . . ?
C2 Fe1 C3 89.81(15) . . ?
C2 Fe1 C4 176.63(16) . . ?
C2 Fe1 C5 89.18(16) . . ?
C3 Fe1 C5 94.40(15) . . ?
C4 Fe1 C1 89.62(15) . . ?
C4 Fe1 C3 88.72(15) . . ?
C4 Fe1 C5 93.95(16) . . ?
C6 Fe1 C1 89.46(16) . . ?
C6 Fe1 C2 87.51(16) . . ?
C6 Fe1 C3 87.94(16) . . ?
C6 Fe1 C4 89.41(16) . . ?
C6 Fe1 C5 175.94(15) . . ?
C1 N1 Ni2 162.1(3) . . ?
C2 N2 Ni1 167.6(3) . . ?
C3 N3 Ni2 158.0(3) . 4_676 ?
C4 N4 Ni1 170.2(3) . 4_675 ?
C7 N7 Ni2 108.8(2) . . ?
C8 N8 Ni2 111.4(2) . . ?
C11 N9 Ni2 113.1(3) . . ?
C12A N10 Ni2 105.9(4) . . ?
C12B N10 Ni2 105.1(3) . . ?
C16 N11 Ni1 112.1(2) . . ?
C15 N12 Ni1 107.0(2) . . ?
C19 N13 Ni1 112.4(3) . . ?
C20A N14 Ni1 109.4(4) . . ?
C20B N14 Ni1 104.1(3) . . ?
N1 C1 Fe1 177.2(3) . . ?
N2 C2 Fe1 177.8(4) . . ?
N3 C3 Fe1 177.3(3) . . ?
N4 C4 Fe1 175.4(3) . . ?
N5 C5 Fe1 177.2(3) . . ?
N6 C6 Fe1 178.6(4) . . ?
N7 C7 C8 111.3(3) . . ?
N8 C8 C7 107.1(3) . . ?
N8 C8 C9 109.0(3) . . ?
N8 C8 C10 110.9(3) . . ?
C9 C8 C7 110.1(3) . . ?
C10 C8 C7 109.3(3) . . ?
C10 C8 C9 110.4(3) . . ?
N9 C11 C12A 106.3(4) . . ?
N9 C11 C13A 105.0(5) . . ?
N9 C11 C13B 111.4(4) . . ?
N9 C11 C14B 104.9(4) . . ?
C12A C11 C13A 105.2(6) . . ?
C14A C11 N9 115.6(5) . . ?
C14A C11 C12A 114.2(7) . . ?
C14A C11 C13A 109.7(7) . . ?
C12B C11 N9 108.1(4) . . ?
C12B C11 C13B 112.0(5) . . ?
C12B C11 C14B 113.1(5) . . ?
C13B C11 C14B 107.1(5) . . ?
N12 C15 C16 110.7(3) . . ?
N11 C16 C15 107.6(3) . . ?
N11 C16 C17 112.1(4) . . ?
N11 C16 C18 108.0(3) . . ?
C15 C16 C17 108.1(3) . . ?
C15 C16 C18 110.6(4) . . ?
C17 C16 C18 110.5(4) . . ?
N13 C19 C20A 106.1(4) . . ?
N13 C19 C22B 107.6(4) . . ?
N13 C19 C21A 103.8(5) . . ?
N13 C19 C22A 109.1(4) . . ?
C21B C19 N13 117.6(5) . . ?
C21B C19 C20A 106.3(5) . . ?
C21B C19 C22B 114.8(6) . . ?
C22B C19 C20A 103.2(5) . . ?
C20B C19 N13 109.9(5) . . ?
C20B C19 C21A 118.8(6) . . ?
C20B C19 C22A 110.7(5) . . ?
C21A C19 C22A 103.9(6) . . ?
N10 C12A C11 110.6(6) . . ?
N14 C20A C19 107.7(5) . . ?
C11 C12B N10 110.3(5) . . ?
C19 C20B N14 109.8(6) . . ?
O1 S1 O2 111.94(16) . . ?
O1 S1 C23 104.29(17) . . ?
O2 S1 C23 104.50(16) . . ?
O3 S1 O1 112.18(17) . . ?
O3 S1 O2 113.96(16) . . ?
O3 S1 C23 109.17(17) . . ?
C24 C23 S1 114.9(3) . . ?
C24 C23 C28 119.0(4) . . ?
C28 C23 S1 126.1(3) . . ?
C25 C24 C23 121.3(4) . . ?
C26 C25 C24 120.1(4) . . ?
C25 C26 C27 119.7(4) . . ?
C26 C27 C28 120.7(4) . . ?
C26 C27 C29 117.3(3) . 3_667 ?
C28 C27 C29 121.9(3) . 3_667 ?
C23 C28 C29 123.3(3) . . ?
C27 C28 C23 118.8(3) . . ?
C27 C28 C29 117.7(4) . . ?
O4 C29 C27 118.6(3) . 3_667 ?
O4 C29 C28 122.2(4) . . ?
C28 C29 C27 119.0(3) . 3_667 ?

loop_
_geom_bond_atom_site_label_1
_geom_bond_atom_site_label_2
_geom_bond_distance
_geom_bond_site_symmetry_2
_geom_bond_publ_flag
Ni1 N2 2.082(3) . ?
Ni1 N4 2.094(3) 4_576 ?
Ni1 N11 2.112(3) . ?
Ni1 N12 2.111(3) . ?
Ni1 N13 2.101(4) . ?
Ni1 N14 2.094(3) . ?
Ni2 N1 2.120(3) . ?
Ni2 N3 2.171(3) 4_575 ?
Ni2 N7 2.082(3) . ?
Ni2 N8 2.116(3) . ?
Ni2 N9 2.100(3) . ?
Ni2 N10 2.109(3) . ?
Fe1 C1 1.946(4) . ?
Fe1 C2 1.932(4) . ?
Fe1 C3 1.951(4) . ?
Fe1 C4 1.941(4) . ?
Fe1 C5 1.954(4) . ?
Fe1 C6 1.924(4) . ?
N1 C1 1.142(5) . ?
N2 C2 1.153(5) . ?
N3 C3 1.147(5) . ?
N4 C4 1.147(5) . ?
N5 C5 1.150(5) . ?
N6 C6 1.154(5) . ?
N7 C7 1.472(5) . ?
N8 C8 1.497(5) . ?
N9 C11 1.491(5) . ?
N10 C12A 1.454(10) . ?
N10 C12B 1.557(8) . ?
N11 C16 1.486(5) . ?
N12 C15 1.467(5) . ?
N13 C19 1.495(5) . ?
N14 C20A 1.377(8) . ?
N14 C20B 1.634(9) . ?
C7 C8 1.532(6) . ?
C8 C9 1.527(5) . ?
C8 C10 1.519(6) . ?
C11 C12A 1.550(11) . ?
C11 C13A 1.610(10) . ?
C11 C14A 1.439(11) . ?
C11 C12B 1.453(8) . ?
C11 C13B 1.551(9) . ?
C11 C14B 1.590(8) . ?
C15 C16 1.525(6) . ?
C16 C17 1.527(6) . ?
C16 C18 1.532(6) . ?
C19 C20A 1.679(9) . ?
C19 C21B 1.437(10) . ?
C19 C22B 1.547(9) . ?
C19 C20B 1.384(9) . ?
C19 C21A 1.531(9) . ?
C19 C22A 1.644(9) . ?
S1 O1 1.454(3) . ?
S1 O2 1.461(3) . ?
S1 O3 1.448(3) . ?
S1 C23 1.808(4) . ?
O4 C29 1.215(5) . ?
C23 C24 1.391(5) . ?
C23 C28 1.412(6) . ?
C24 C25 1.385(6) . ?
C25 C26 1.378(6) . ?
C26 C27 1.397(5) . ?
C27 C28 1.402(5) . ?
C27 C29 1.496(6) 3_667 ?
C28 C29 1.488(5) . ?
